data_7009893
loop_
_publ_author_name
'Wadepohl, Hubert'
'Arnold, Ulrich'
'Kohl, Ute'
'Pritzkow, Hans'
'Wolf, Andreas'

_publ_section_title
;
 Hydroboration of metal--carbon triple bonds&#x200A;&#x2020;
;
_journal_issue 20
_journal_name_full 'Journal of the Chemical Society, Dalton Transactions'
_journal_page_first 3554
_journal_paper_doi 10.1039/b004256k
_journal_year 2000
_chemical_formula_sum 'C21 H32 B2 N6 O2 W'
_chemical_formula_weight 606.00
_chemical_name_systematic
;
 ?
;
_space_group_IT_number 14
_symmetry_cell_setting monoclinic
_symmetry_space_group_name_Hall '-P 2yn'
_symmetry_space_group_name_H-M 'P 1 21/n 1'
_atom_sites_solution_hydrogens geom
_atom_sites_solution_primary direct
_atom_sites_solution_secondary difmap
_audit_creation_method SHELXL-97
_cell_angle_alpha 90.00
_cell_angle_beta 92.35(4)
_cell_angle_gamma 90.00
_cell_formula_units_Z 4
_cell_length_a 14.425(7)
_cell_length_b 10.168(6)
_cell_length_c 16.623(8)
_cell_measurement_reflns_used 24
_cell_measurement_temperature 203(2)
_cell_measurement_theta_max 17.2
_cell_measurement_theta_min 14.5
_cell_volume 2436(2)
_computing_cell_refinement 'DIF4 (Stoe)'
_computing_data_collection 'DIF4 (Stoe)'
_computing_data_reduction 'REDU4 (Stoe)'
_computing_molecular_graphics 'ORTEP (C.K.Johnson, 1965)'
_computing_publication_material 'SHELXL-97 (Sheldrick, 1997)'
_computing_structure_refinement 'SHELXL-97 (Sheldrick, 1997)'
_computing_structure_solution 'SHELXS-86 (Sheldrick, 1990)'
_diffrn_ambient_temperature 203(2)
_diffrn_measured_fraction_theta_full 0.990
_diffrn_measured_fraction_theta_max 0.990
_diffrn_measurement_device_type 'Siemens-Stoe AED2'
_diffrn_measurement_method omega-scan
_diffrn_radiation_monochromator graphite
_diffrn_radiation_source 'fine-focus sealed tube'
_diffrn_radiation_type MoK\a
_diffrn_radiation_wavelength 0.71070
_diffrn_reflns_av_R_equivalents 0.0000
_diffrn_reflns_av_sigmaI/netI 0.1058
_diffrn_reflns_limit_h_max 19
_diffrn_reflns_limit_h_min -19
_diffrn_reflns_limit_k_max 13
_diffrn_reflns_limit_k_min 0
_diffrn_reflns_limit_l_max 22
_diffrn_reflns_limit_l_min 0
_diffrn_reflns_number 6418
_diffrn_reflns_theta_full 29.00
_diffrn_reflns_theta_max 29.00
_diffrn_reflns_theta_min 1.83
_diffrn_standards_decay_% 8
_diffrn_standards_interval_time 120
_diffrn_standards_number 3
_exptl_absorpt_coefficient_mu 4.771
_exptl_absorpt_correction_T_max 0.999
_exptl_absorpt_correction_T_min 0.752
_exptl_absorpt_correction_type psi-scan
_exptl_crystal_colour yellow
_exptl_crystal_density_diffrn 1.652
_exptl_crystal_density_method 'not measured'
_exptl_crystal_description prism
_exptl_crystal_F_000 1200
_exptl_crystal_size_max 0.20
_exptl_crystal_size_mid 0.19
_exptl_crystal_size_min 0.11
_refine_diff_density_max 1.076
_refine_diff_density_min -1.262
_refine_diff_density_rms 0.194
_refine_ls_extinction_method none
_refine_ls_goodness_of_fit_ref 0.981
_refine_ls_hydrogen_treatment mixed
_refine_ls_matrix_type full
_refine_ls_number_parameters 324
_refine_ls_number_reflns 6418
_refine_ls_number_restraints 0
_refine_ls_restrained_S_all 0.981
_refine_ls_R_factor_all 0.1083
_refine_ls_R_factor_gt 0.0491
_refine_ls_shift/su_max 0.046
_refine_ls_shift/su_mean 0.001
_refine_ls_structure_factor_coef Fsqd
_refine_ls_weighting_details 'w=1/[\s^2^(Fo^2^)+(0.0427P)^2^+0.0000P] where P=(Fo^2^+2Fc^2^)/3'
_refine_ls_weighting_scheme calc
_refine_ls_wR_factor_gt 0.0962
_refine_ls_wR_factor_ref 0.1116
_reflns_number_gt 4136
_reflns_number_total 6418
_reflns_threshold_expression >2sigma(I)
_cod_data_source_file b004256k.txt
_cod_data_source_block complex7b
_cod_depositor_comments
;
The following automatic conversions were performed:

'_refine_ls_weighting_scheme' value 'calc
w=1/[\s^2^(Fo^2^)+(0.0427P)^2^+0.0000P] where P=(Fo^2^+2Fc^2^)/3' was
changed to 'calc'. New tag '_refine_ls_weighting_details' was
created. The value of the new tag was set to
'w=1/[\s^2^(Fo^2^)+(0.0427P)^2^+0.0000P] where P=(Fo^2^+2Fc^2^)/3'.

Automatic conversion script
Id: cif_fix_values 3143 2015-03-26 13:38:13Z robertas 
;
_cod_original_sg_symbol_H-M 'P 2(1)/n'
_cod_database_code 7009893

loop_
_symmetry_equiv_pos_as_xyz
'x, y, z'
'x+1/2, -y+1/2, z+1/2'
'-x, -y, -z'
'-x-1/2, y-1/2, -z-1/2'

loop_
_atom_site_label
_atom_site_type_symbol
_atom_site_fract_x
_atom_site_fract_y
_atom_site_fract_z
_atom_site_U_iso_or_equiv
_atom_site_adp_type
_atom_site_occupancy
_atom_site_calc_flag
_atom_site_refinement_flags
_atom_site_disorder_assembly
_atom_site_disorder_group
W1 W 0.20458(2) 0.18203(3) -0.008879(18) 0.02360(8) Uani 1 d . . .
O1 O 0.1676(5) 0.4411(6) -0.1051(4) 0.0484(16) Uani 1 d . . .
O2 O 0.3085(4) 0.3377(6) 0.1290(3) 0.0428(15) Uani 1 d . . .
N1 N 0.1624(4) 0.0506(7) -0.1130(4) 0.0285(14) Uani 1 d . . .
N2 N 0.2138(5) -0.0631(7) -0.1266(4) 0.0304(15) Uani 1 d . . .
N3 N 0.2375(4) -0.0065(6) 0.0572(3) 0.0231(13) Uani 1 d . . .
N4 N 0.2702(4) -0.1110(6) 0.0139(4) 0.0233(13) Uani 1 d . . .
N5 N 0.3415(4) 0.1544(6) -0.0583(4) 0.0263(14) Uani 1 d . . .
N6 N 0.3675(4) 0.0263(6) -0.0765(3) 0.0240(13) Uani 1 d . . .
B1 B 0.1208(7) 0.2997(10) 0.0586(6) 0.034(2) Uani 1 d . . .
B2 B 0.2990(7) -0.0915(9) -0.0726(6) 0.0310(19) Uani 1 d . . .
C1 C 0.0478(6) 0.1805(10) 0.0462(5) 0.0351(17) Uani 1 d . . .
C2 C -0.0466(6) 0.2325(10) 0.0139(5) 0.043(2) Uani 1 d . . .
H2A H -0.0882 0.1592 0.0029 0.076(16) Uiso 1 calc R . .
H2B H -0.0383 0.2815 -0.0354 0.076(16) Uiso 1 calc R . .
H2C H -0.0729 0.2898 0.0537 0.076(16) Uiso 1 calc R . .
C3 C 0.0960(7) 0.4286(10) 0.1040(6) 0.049(2) Uani 1 d . . .
H3A H 0.1514 0.4845 0.1077 0.07(2) Uiso 1 calc R . .
H3B H 0.0485 0.4759 0.0716 0.07(2) Uiso 1 calc R . .
C4 C 0.0610(9) 0.4100(14) 0.1877(6) 0.076(4) Uani 1 d . . .
H4A H 0.0053 0.3564 0.1850 0.076(16) Uiso 1 calc R . .
H4B H 0.0470 0.4950 0.2107 0.076(16) Uiso 1 calc R . .
H4C H 0.1083 0.3665 0.2213 0.076(16) Uiso 1 calc R . .
C5 C 0.1817(6) 0.3446(8) -0.0697(5) 0.0325(19) Uani 1 d . . .
C6 C 0.2668(6) 0.2792(8) 0.0770(5) 0.0349(19) Uani 1 d . . .
C7 C 0.0937(5) 0.0525(9) -0.1719(5) 0.0333(18) Uani 1 d . . .
C8 C 0.1009(6) -0.0581(10) -0.2207(5) 0.038(2) Uani 1 d . . .
C9 C 0.1781(6) -0.1278(9) -0.1921(5) 0.0347(19) Uani 1 d . . .
C10 C 0.0246(6) 0.1614(9) -0.1795(5) 0.045(2) Uani 1 d . . .
H10A H -0.0256 0.1450 -0.1436 0.076(8) Uiso 1 calc R . .
H10B H -0.0001 0.1660 -0.2345 0.076(8) Uiso 1 calc R . .
H10C H 0.0545 0.2440 -0.1651 0.076(8) Uiso 1 calc R . .
C11 C 0.2180(7) -0.2537(9) -0.2219(5) 0.046(2) Uani 1 d . . .
H11A H 0.1797 -0.2863 -0.2669 0.076(8) Uiso 1 calc R . .
H11B H 0.2196 -0.3183 -0.1789 0.076(8) Uiso 1 calc R . .
H11C H 0.2804 -0.2382 -0.2392 0.076(8) Uiso 1 calc R . .
C12 C 0.2253(5) -0.0494(8) 0.1317(4) 0.0285(16) Uani 1 d . . .
C13 C 0.2476(5) -0.1820(9) 0.1373(5) 0.0314(16) Uani 1 d . . .
C14 C 0.2765(6) -0.2196(7) 0.0623(5) 0.0297(17) Uani 1 d . . .
C15 C 0.1976(7) 0.0393(9) 0.1986(4) 0.039(2) Uani 1 d . . .
H15A H 0.2415 0.0298 0.2440 0.076(8) Uiso 1 calc R . .
H15B H 0.1360 0.0156 0.2149 0.076(8) Uiso 1 calc R . .
H15C H 0.1974 0.1298 0.1801 0.076(8) Uiso 1 calc R . .
C16 C 0.3089(6) -0.3480(8) 0.0323(6) 0.042(2) Uani 1 d . . .
H16A H 0.3201 -0.4074 0.0773 0.076(8) Uiso 1 calc R . .
H16B H 0.3660 -0.3357 0.0043 0.076(8) Uiso 1 calc R . .
H16C H 0.2619 -0.3851 -0.0044 0.076(8) Uiso 1 calc R . .
C17 C 0.4134(5) 0.2318(8) -0.0733(5) 0.0279(16) Uani 1 d . . .
C18 C 0.4857(5) 0.1566(9) -0.1019(5) 0.034(2) Uani 1 d . . .
C19 C 0.4556(5) 0.0291(8) -0.1023(4) 0.0287(16) Uani 1 d . . .
C20 C 0.4113(7) 0.3756(8) -0.0590(5) 0.037(2) Uani 1 d . . .
H20A H 0.4646 0.4162 -0.0826 0.076(8) Uiso 1 calc R . .
H20B H 0.4132 0.3925 -0.0015 0.076(8) Uiso 1 calc R . .
H20C H 0.3548 0.4122 -0.0834 0.076(8) Uiso 1 calc R . .
C21 C 0.5062(6) -0.0936(9) -0.1249(5) 0.039(2) Uani 1 d . . .
H21A H 0.5021 -0.1581 -0.0821 0.076(8) Uiso 1 calc R . .
H21B H 0.5709 -0.0729 -0.1327 0.076(8) Uiso 1 calc R . .
H21C H 0.4784 -0.1292 -0.1743 0.076(8) Uiso 1 calc R . .
H1B H 0.037(5) 0.141(7) 0.100(4) 0.017(19) Uiso 1 d . . .
H2 H 0.333(5) -0.170(8) -0.093(4) 0.03(2) Uiso 1 d . . .
H8 H 0.068(5) -0.062(8) -0.268(4) 0.03(2) Uiso 1 d . . .
H13 H 0.239(6) -0.228(9) 0.184(5) 0.05(3) Uiso 1 d . . .
H18 H 0.542(5) 0.195(7) -0.118(4) 0.012(16) Uiso 1 d . . .
H1A H 0.061(5) 0.121(8) 0.016(4) 0.02(2) Uiso 1 d . . .

loop_
_atom_site_aniso_label
_atom_site_aniso_U_11
_atom_site_aniso_U_22
_atom_site_aniso_U_33
_atom_site_aniso_U_23
_atom_site_aniso_U_13
_atom_site_aniso_U_12
W1 0.02415(13) 0.02087(13) 0.02588(13) 0.00029(16) 0.00223(9) -0.00002(17)
O1 0.057(4) 0.036(4) 0.052(4) 0.016(3) -0.003(3) 0.004(3)
O2 0.051(4) 0.038(4) 0.039(3) -0.007(3) -0.005(3) 0.003(3)
N1 0.028(3) 0.028(3) 0.029(3) -0.004(3) 0.000(3) -0.002(3)
N2 0.032(4) 0.032(4) 0.027(3) -0.004(3) -0.001(3) -0.005(3)
N3 0.028(3) 0.020(3) 0.021(3) 0.002(2) -0.001(2) 0.002(3)
N4 0.025(3) 0.016(3) 0.029(3) 0.000(2) 0.004(3) 0.002(2)
N5 0.025(3) 0.025(4) 0.030(3) 0.001(3) 0.007(2) 0.000(3)
N6 0.026(3) 0.020(3) 0.026(3) 0.004(2) 0.006(2) 0.002(3)
B1 0.036(5) 0.032(5) 0.034(4) -0.001(4) 0.006(4) 0.005(4)
B2 0.028(5) 0.024(4) 0.041(5) 0.000(4) -0.002(4) 0.008(4)
C1 0.032(4) 0.030(4) 0.044(5) 0.003(5) 0.005(3) 0.002(4)
C2 0.031(5) 0.049(5) 0.047(5) -0.001(4) 0.003(4) 0.001(4)
C3 0.041(5) 0.052(6) 0.054(6) -0.005(5) -0.003(4) 0.002(5)
C4 0.072(8) 0.109(11) 0.048(6) -0.029(7) 0.004(6) 0.020(8)
C5 0.037(4) 0.035(5) 0.026(4) 0.002(3) 0.002(3) 0.002(4)
C6 0.037(5) 0.034(5) 0.033(4) 0.002(3) 0.006(4) 0.005(4)
C7 0.022(4) 0.040(5) 0.037(4) 0.002(4) 0.005(3) -0.002(4)
C8 0.044(5) 0.047(5) 0.021(4) -0.001(4) -0.003(3) -0.002(4)
C9 0.043(5) 0.034(4) 0.027(4) -0.005(3) 0.005(3) -0.009(4)
C10 0.036(5) 0.049(6) 0.048(5) -0.002(4) -0.007(4) 0.003(4)
C11 0.057(6) 0.050(6) 0.032(5) -0.018(4) 0.000(4) 0.003(5)
C12 0.033(4) 0.030(4) 0.023(3) -0.001(3) 0.006(3) -0.002(3)
C13 0.033(4) 0.029(4) 0.032(4) 0.014(4) 0.000(3) -0.003(4)
C14 0.035(4) 0.019(4) 0.035(4) 0.004(3) -0.002(3) 0.003(3)
C15 0.060(6) 0.032(5) 0.025(4) 0.001(3) -0.002(4) -0.001(4)
C16 0.042(5) 0.023(4) 0.062(6) 0.004(4) 0.007(4) 0.001(4)
C17 0.027(4) 0.029(4) 0.028(4) -0.003(3) 0.000(3) -0.009(3)
C18 0.023(4) 0.043(6) 0.035(4) -0.003(4) 0.004(3) -0.007(3)
C19 0.027(4) 0.035(4) 0.025(4) 0.001(3) 0.005(3) -0.003(3)
C20 0.044(5) 0.027(4) 0.040(5) -0.006(4) 0.005(4) -0.008(4)
C21 0.036(5) 0.040(5) 0.041(5) 0.000(4) 0.007(4) 0.017(4)

loop_
_atom_type_symbol
_atom_type_description
_atom_type_scat_dispersion_real
_atom_type_scat_dispersion_imag
_atom_type_scat_source
C C 0.0033 0.0016 'International Tables Vol C Tables 4.2.6.8 and 6.1.1.4'
H H 0.0000 0.0000 'International Tables Vol C Tables 4.2.6.8 and 6.1.1.4'
B B 0.0013 0.0007 'International Tables Vol C Tables 4.2.6.8 and 6.1.1.4'
N N 0.0061 0.0033 'International Tables Vol C Tables 4.2.6.8 and 6.1.1.4'
O O 0.0106 0.0060 'International Tables Vol C Tables 4.2.6.8 and 6.1.1.4'
W W -0.8490 6.8722 'International Tables Vol C Tables 4.2.6.8 and 6.1.1.4'

loop_
_geom_angle_atom_site_label_1
_geom_angle_atom_site_label_2
_geom_angle_atom_site_label_3
_geom_angle
_geom_angle_site_symmetry_1
_geom_angle_site_symmetry_3
_geom_angle_publ_flag
C6 W1 C5 90.7(3) . . ?
C6 W1 B1 64.2(4) . . ?
C5 W1 B1 72.6(4) . . ?
C6 W1 N5 86.8(3) . . ?
C5 W1 N5 92.9(3) . . ?
B1 W1 N5 146.7(3) . . ?
C6 W1 N1 167.7(3) . . ?
C5 W1 N1 94.0(3) . . ?
B1 W1 N1 128.1(3) . . ?
N5 W1 N1 81.6(2) . . ?
C6 W1 N3 89.6(3) . . ?
C5 W1 N3 177.0(3) . . ?
B1 W1 N3 110.2(3) . . ?
N5 W1 N3 84.1(2) . . ?
N1 W1 N3 85.1(2) . . ?
C6 W1 C1 97.7(3) . . ?
C5 W1 C1 93.4(3) . . ?
B1 W1 C1 40.4(4) . . ?
N5 W1 C1 172.3(3) . . ?
N1 W1 C1 93.4(3) . . ?
N3 W1 C1 89.5(3) . . ?
C7 N1 N2 105.7(6) . . ?
C7 N1 W1 135.1(6) . . ?
N2 N1 W1 119.2(5) . . ?
C9 N2 N1 110.2(7) . . ?
C9 N2 B2 130.9(7) . . ?
N1 N2 B2 118.8(6) . . ?
C12 N3 N4 107.1(6) . . ?
C12 N3 W1 134.4(5) . . ?
N4 N3 W1 118.2(4) . . ?
C14 N4 N3 109.4(6) . . ?
C14 N4 B2 130.2(6) . . ?
N3 N4 B2 120.3(6) . . ?
C17 N5 N6 107.0(6) . . ?
C17 N5 W1 135.7(5) . . ?
N6 N5 W1 117.2(4) . . ?
C19 N6 N5 108.2(6) . . ?
C19 N6 B2 129.4(7) . . ?
N5 N6 B2 122.3(6) . . ?
C3 B1 C1 122.1(8) . . ?
C3 B1 W1 154.2(7) . . ?
C1 B1 W1 83.6(5) . . ?
N2 B2 N4 109.7(7) . . ?
N2 B2 N6 109.1(7) . . ?
N4 B2 N6 109.7(7) . . ?
N2 B2 H2 110(4) . . ?
N4 B2 H2 112(4) . . ?
N6 B2 H2 106(4) . . ?
C2 C1 B1 110.5(8) . . ?
C2 C1 W1 132.7(6) . . ?
B1 C1 W1 56.0(4) . . ?
C2 C1 H1B 107(4) . . ?
B1 C1 H1B 108(4) . . ?
W1 C1 H1B 121(4) . . ?
C2 C1 H1A 105(6) . . ?
B1 C1 H1A 118(6) . . ?
W1 C1 H1A 63(5) . . ?
H1B C1 H1A 107(7) . . ?
C1 C2 H2A 109.5 . . ?
C1 C2 H2B 109.5 . . ?
H2A C2 H2B 109.5 . . ?
C1 C2 H2C 109.5 . . ?
H2A C2 H2C 109.5 . . ?
H2B C2 H2C 109.5 . . ?
C4 C3 B1 115.6(9) . . ?
C4 C3 H3A 108.4 . . ?
B1 C3 H3A 108.4 . . ?
C4 C3 H3B 108.4 . . ?
B1 C3 H3B 108.4 . . ?
H3A C3 H3B 107.5 . . ?
C3 C4 H4A 109.5 . . ?
C3 C4 H4B 109.5 . . ?
H4A C4 H4B 109.5 . . ?
C3 C4 H4C 109.5 . . ?
H4A C4 H4C 109.5 . . ?
H4B C4 H4C 109.5 . . ?
O1 C5 W1 179.4(7) . . ?
O2 C6 W1 177.4(7) . . ?
N1 C7 C8 109.7(7) . . ?
N1 C7 C10 122.3(8) . . ?
C8 C7 C10 128.0(8) . . ?
C9 C8 C7 106.9(7) . . ?
C9 C8 H8 131(5) . . ?
C7 C8 H8 119(5) . . ?
N2 C9 C8 107.5(8) . . ?
N2 C9 C11 122.9(8) . . ?
C8 C9 C11 129.6(8) . . ?
C7 C10 H10A 109.5 . . ?
C7 C10 H10B 109.5 . . ?
H10A C10 H10B 109.5 . . ?
C7 C10 H10C 109.5 . . ?
H10A C10 H10C 109.5 . . ?
H10B C10 H10C 109.5 . . ?
C9 C11 H11A 109.5 . . ?
C9 C11 H11B 109.5 . . ?
H11A C11 H11B 109.5 . . ?
C9 C11 H11C 109.5 . . ?
H11A C11 H11C 109.5 . . ?
H11B C11 H11C 109.5 . . ?
N3 C12 C13 110.0(7) . . ?
N3 C12 C15 122.9(7) . . ?
C13 C12 C15 127.0(7) . . ?
C14 C13 C12 106.6(7) . . ?
C14 C13 H13 133(6) . . ?
C12 C13 H13 121(6) . . ?
N4 C14 C13 107.0(7) . . ?
N4 C14 C16 121.9(7) . . ?
C13 C14 C16 131.2(8) . . ?
C12 C15 H15A 109.5 . . ?
C12 C15 H15B 109.5 . . ?
H15A C15 H15B 109.5 . . ?
C12 C15 H15C 109.5 . . ?
H15A C15 H15C 109.5 . . ?
H15B C15 H15C 109.5 . . ?
C14 C16 H16A 109.5 . . ?
C14 C16 H16B 109.5 . . ?
H16A C16 H16B 109.5 . . ?
C14 C16 H16C 109.5 . . ?
H16A C16 H16C 109.5 . . ?
H16B C16 H16C 109.5 . . ?
N5 C17 C18 109.8(7) . . ?
N5 C17 C20 122.1(8) . . ?
C18 C17 C20 128.1(8) . . ?
C19 C18 C17 106.3(7) . . ?
C19 C18 H18 132(4) . . ?
C17 C18 H18 122(4) . . ?
N6 C19 C18 108.7(7) . . ?
N6 C19 C21 122.2(7) . . ?
C18 C19 C21 129.1(7) . . ?
C17 C20 H20A 109.5 . . ?
C17 C20 H20B 109.5 . . ?
H20A C20 H20B 109.5 . . ?
C17 C20 H20C 109.5 . . ?
H20A C20 H20C 109.5 . . ?
H20B C20 H20C 109.5 . . ?
C19 C21 H21A 109.5 . . ?
C19 C21 H21B 109.5 . . ?
H21A C21 H21B 109.5 . . ?
C19 C21 H21C 109.5 . . ?
H21A C21 H21C 109.5 . . ?
H21B C21 H21C 109.5 . . ?

loop_
_geom_bond_atom_site_label_1
_geom_bond_atom_site_label_2
_geom_bond_distance
_geom_bond_site_symmetry_2
_geom_bond_publ_flag
W1 C6 1.928(9) . ?
W1 C5 1.959(8) . ?
W1 B1 2.064(9) . ?
W1 N5 2.188(6) . ?
W1 N1 2.250(6) . ?
W1 N3 2.250(6) . ?
W1 C1 2.475(8) . ?
O1 C5 1.158(9) . ?
O2 C6 1.191(10) . ?
N1 C7 1.366(10) . ?
N1 N2 1.397(9) . ?
N2 C9 1.355(10) . ?
N2 B2 1.519(11) . ?
N3 C12 1.332(9) . ?
N3 N4 1.377(8) . ?
N4 C14 1.368(9) . ?
N4 B2 1.525(11) . ?
N5 C17 1.334(9) . ?
N5 N6 1.393(8) . ?
N6 C19 1.358(9) . ?
N6 B2 1.556(11) . ?
B1 C3 1.561(13) . ?
B1 C1 1.613(14) . ?
B2 H2 1.01(8) . ?
C1 C2 1.537(12) . ?
C1 H1B 1.00(7) . ?
C1 H1A 0.82(7) . ?
C2 H2A 0.9700 . ?
C2 H2B 0.9700 . ?
C2 H2C 0.9700 . ?
C3 C4 1.513(13) . ?
C3 H3A 0.9800 . ?
C3 H3B 0.9800 . ?
C4 H4A 0.9700 . ?
C4 H4B 0.9700 . ?
C4 H4C 0.9700 . ?
C7 C8 1.393(12) . ?
C7 C10 1.492(12) . ?
C8 C9 1.388(12) . ?
C8 H8 0.90(7) . ?
C9 C11 1.496(12) . ?
C10 H10A 0.9700 . ?
C10 H10B 0.9700 . ?
C10 H10C 0.9700 . ?
C11 H11A 0.9700 . ?
C11 H11B 0.9700 . ?
C11 H11C 0.9700 . ?
C12 C13 1.389(12) . ?
C12 C15 1.498(11) . ?
C13 C14 1.384(11) . ?
C13 H13 0.91(9) . ?
C14 C16 1.480(11) . ?
C15 H15A 0.9700 . ?
C15 H15B 0.9700 . ?
C15 H15C 0.9700 . ?
C16 H16A 0.9700 . ?
C16 H16B 0.9700 . ?
C16 H16C 0.9700 . ?
C17 C18 1.392(11) . ?
C17 C20 1.482(11) . ?
C18 C19 1.367(11) . ?
C18 H18 0.95(7) . ?
C19 C21 1.502(11) . ?
C20 H20A 0.9700 . ?
C20 H20B 0.9700 . ?
C20 H20C 0.9700 . ?
C21 H21A 0.9700 . ?
C21 H21B 0.9700 . ?
C21 H21C 0.9700 . ?
